data_2231704
loop_
_publ_author_name
'Kim, Young-Inn'
'Seo, Hoe-Joo'
'Yun, Seong-Jae'
'Song, Young-Kwang'
'Kim, In-Chan'
'Kang, Sung Kwon'

_publ_section_title
;
 Bis[3,5-difluoro-2-(4-methylpyridin-2-yl)phenyl-\k^2^<i>C</i>^1^,<i>N</i>](picolinato-\k^2^<i>N</i>,<i>O</i>)iridium(III)
 chloroform monosolvate
;
_journal_coeditor_code TK2773
_journal_issue 9
_journal_name_full 'Acta Crystallographica Section E'
_journal_page_first m1199
_journal_page_last m1200
_journal_paper_doi 10.1107/S1600536811030856
_journal_volume 67
_journal_year 2011
_chemical_formula_iupac '[Ir (C12 H8 F2 N)2 (C6 H4 N O2)], C H Cl3'
_chemical_formula_moiety 'C30 H20 F4 Ir N3 O2, C H Cl3'
_chemical_formula_sum 'C31 H21 Cl3 F4 Ir N3 O2'
_chemical_formula_weight 842.06
_chemical_name_systematic
;
Bis[3,5-difluoro-2-(4-methylpyridin-2-yl)phenyl-
\k^2^<i>C</i>^1^,<i>N</i>](picolinato-\k^2^<i>N</i>,<i>O</i>)iridium(III)
chloroform monosolvate
;
_space_group_IT_number 2
_symmetry_cell_setting triclinic
_symmetry_space_group_name_Hall '-P 1'
_symmetry_space_group_name_H-M 'P -1'
_audit_creation_method 'WinGX routine CIF_UPDATE'
_cell_angle_alpha 85.61(4)
_cell_angle_beta 68.85(5)
_cell_angle_gamma 89.26(3)
_cell_formula_units_Z 4
_cell_length_a 13.421(2)
_cell_length_b 15.020(5)
_cell_length_c 16.291(5)
_cell_measurement_reflns_used 8556
_cell_measurement_temperature 170(2)
_cell_measurement_theta_max 28.18
_cell_measurement_theta_min 2.44
_cell_volume 3053.4(18)
_computing_cell_refinement 'SAINT (Bruker, 2002)'
_computing_data_collection 'SMART (Bruker, 2002)'
_computing_data_reduction 'SAINT (Bruker, 2002)'
_computing_molecular_graphics 'ORTEP-3 for Windows (Farrugia, 1997)'
_computing_publication_material 'WinGX (Farrugia, 1999)'
_computing_structure_refinement 'SHELXL97 (Sheldrick, 2008)'
_computing_structure_solution 'SHELXS97 (Sheldrick, 2008)'
_diffrn_ambient_temperature 170(2)
_diffrn_measured_fraction_theta_full 0.997
_diffrn_measured_fraction_theta_max 0.997
_diffrn_measurement_device_type 'Bruker SMART CCD area-detector'
_diffrn_measurement_method '\f and \w'
_diffrn_radiation_type MoK\a
_diffrn_radiation_wavelength 0.71073
_diffrn_reflns_av_R_equivalents 0.0383
_diffrn_reflns_limit_h_max 16
_diffrn_reflns_limit_h_min -16
_diffrn_reflns_limit_k_max 18
_diffrn_reflns_limit_k_min -18
_diffrn_reflns_limit_l_max 19
_diffrn_reflns_limit_l_min -19
_diffrn_reflns_number 54485
_diffrn_reflns_theta_full 25.5
_diffrn_reflns_theta_max 25.5
_diffrn_reflns_theta_min 1.63
_exptl_absorpt_coefficient_mu 4.694
_exptl_absorpt_correction_T_max 0.665
_exptl_absorpt_correction_T_min 0.502
_exptl_absorpt_correction_type multi-scan
_exptl_absorpt_process_details '(SADABS; Bruker, 2002)'
_exptl_crystal_colour yellow
_exptl_crystal_density_diffrn 1.832
_exptl_crystal_density_method 'not measured'
_exptl_crystal_description block
_exptl_crystal_F_000 1632
_exptl_crystal_size_max 0.14
_exptl_crystal_size_mid 0.13
_exptl_crystal_size_min 0.09
_refine_diff_density_max 2.758
_refine_diff_density_min -1.275
_refine_ls_extinction_method none
_refine_ls_goodness_of_fit_ref 1.033
_refine_ls_hydrogen_treatment constr
_refine_ls_matrix_type full
_refine_ls_number_parameters 797
_refine_ls_number_reflns 11349
_refine_ls_number_restraints 0
_refine_ls_restrained_S_all 1.033
_refine_ls_R_factor_gt 0.0333
_refine_ls_shift/su_max 0.002
_refine_ls_structure_factor_coef Fsqd
_refine_ls_weighting_details 'calc w=1/[\s^2^(Fo^2^)+(0.0433P)^2^+10.7327P] where P=(Fo^2^+2Fc^2^)/3'
_refine_ls_weighting_scheme calc
_refine_ls_wR_factor_ref 0.0904
_reflns_number_gt 9557
_reflns_number_total 11349
_reflns_threshold_expression I>2\s(I)
_cod_data_source_file tk2773.cif
_cod_data_source_block I
_cod_original_cell_volume 3053.6(18)
_cod_database_code 2231704
_cod_database_fobs_code 2231704

loop_
_symmetry_equiv_pos_as_xyz
'x, y, z'
'-x, -y, -z'

loop_
_atom_site_type_symbol
_atom_site_label
_atom_site_fract_x
_atom_site_fract_y
_atom_site_fract_z
_atom_site_U_iso_or_equiv
_atom_site_adp_type
_atom_site_calc_flag
_atom_site_refinement_flags
_atom_site_occupancy
Ir Ir1 0.401921(17) 0.127006(13) 0.272846(13) 0.03178(7) Uani d . 1
N N1 0.2687(3) 0.1283(3) 0.3844(3) 0.0308(9) Uani d . 1
C C2 0.2679(4) 0.1269(4) 0.4673(4) 0.0362(12) Uani d . 1
H H2 0.333 0.1265 0.4755 0.043 Uiso calc R 1
C C3 0.1764(5) 0.1260(4) 0.5397(4) 0.0410(13) Uani d . 1
H H3 0.1797 0.1238 0.5959 0.049 Uiso calc R 1
C C4 0.0787(5) 0.1285(4) 0.5295(4) 0.0435(14) Uani d . 1
C C5 0.0793(5) 0.1313(4) 0.4446(4) 0.0442(14) Uani d . 1
H H5 0.0146 0.1332 0.4357 0.053 Uiso calc R 1
C C6 0.1727(4) 0.1316(4) 0.3727(4) 0.0349(12) Uani d . 1
C C7 0.1850(5) 0.1371(4) 0.2791(4) 0.0385(13) Uani d . 1
C C8 0.2903(5) 0.1417(4) 0.2189(4) 0.0376(13) Uani d . 1
C C9 0.3059(6) 0.1527(4) 0.1297(4) 0.0522(17) Uani d . 1
H H9 0.3747 0.1585 0.0879 0.063 Uiso calc R 1
C C10 0.2206(7) 0.1552(5) 0.1035(5) 0.064(2) Uani d . 1
C C11 0.1183(7) 0.1485(5) 0.1598(5) 0.065(2) Uani d . 1
H H11 0.0615 0.1497 0.1399 0.078 Uiso calc R 1
C C12 0.1027(5) 0.1400(5) 0.2474(5) 0.0528(17) Uani d . 1
C C13 -0.0236(5) 0.1297(5) 0.6073(5) 0.0603(19) Uani d . 1
H H13A -0.0779 0.1572 0.589 0.09 Uiso calc R 1
H H13B -0.0131 0.1632 0.6515 0.09 Uiso calc R 1
H H13C -0.0452 0.0697 0.6312 0.09 Uiso calc R 1
F F14 0.0006(3) 0.1328(3) 0.3045(3) 0.0715(12) Uani d . 1
F F15 0.2387(4) 0.1630(4) 0.0157(3) 0.0980(19) Uani d . 1
N N16 0.5221(4) 0.1191(3) 0.1547(3) 0.0371(11) Uani d . 1
C C17 0.5798(6) 0.1900(4) 0.1074(4) 0.0537(17) Uani d . 1
H H17 0.5673 0.2454 0.1308 0.064 Uiso calc R 1
C C18 0.6564(6) 0.1834(4) 0.0259(4) 0.0582(19) Uani d . 1
H H18 0.6966 0.2335 -0.0046 0.07 Uiso calc R 1
C C19 0.6744(5) 0.1021(5) -0.0113(4) 0.0497(16) Uani d . 1
C C20 0.6134(5) 0.0297(4) 0.0377(4) 0.0441(14) Uani d . 1
H H20 0.6232 -0.0257 0.0142 0.053 Uiso calc R 1
C C21 0.5383(5) 0.0381(4) 0.1208(4) 0.0361(12) Uani d . 1
C C22 0.4690(4) -0.0320(4) 0.1802(4) 0.0343(12) Uani d . 1
C C23 0.3943(4) -0.0029(3) 0.2598(4) 0.0317(11) Uani d . 1
C C24 0.3277(4) -0.0667(4) 0.3210(4) 0.0347(12) Uani d . 1
H H24 0.2779 -0.0497 0.3737 0.042 Uiso calc R 1
C C25 0.3361(4) -0.1545(4) 0.3030(4) 0.0377(13) Uani d . 1
C C26 0.4064(5) -0.1847(4) 0.2266(4) 0.0457(15) Uani d . 1
H H26 0.4093 -0.2448 0.2158 0.055 Uiso calc R 1
C C27 0.4721(5) -0.1219(4) 0.1668(4) 0.0433(14) Uani d . 1
C C28 0.7599(6) 0.0929(5) -0.1003(4) 0.0618(19) Uani d . 1
H H28A 0.7788 0.1508 -0.1313 0.093 Uiso calc R 1
H H28B 0.7337 0.0557 -0.1337 0.093 Uiso calc R 1
H H28C 0.8218 0.0663 -0.0928 0.093 Uiso calc R 1
F F29 0.5416(3) -0.1517(2) 0.0920(3) 0.0639(11) Uani d . 1
F F30 0.2726(3) -0.2159(2) 0.3643(3) 0.0501(9) Uani d . 1
N N31 0.5127(3) 0.1215(3) 0.3388(3) 0.0306(10) Uani d . 1
C C32 0.5541(4) 0.0478(4) 0.3645(4) 0.0368(13) Uani d . 1
H H32 0.5367 -0.0076 0.3511 0.044 Uiso calc R 1
C C33 0.6221(5) 0.0523(4) 0.4105(4) 0.0450(14) Uani d . 1
H H33 0.65 0.0003 0.4279 0.054 Uiso calc R 1
C C34 0.6486(5) 0.1338(4) 0.4307(5) 0.0468(15) Uani d . 1
H H34 0.6931 0.1377 0.4628 0.056 Uiso calc R 1
C C35 0.6076(4) 0.2094(4) 0.4025(4) 0.0422(14) Uani d . 1
H H35 0.6256 0.2654 0.4141 0.051 Uiso calc R 1
C C36 0.5403(4) 0.2019(4) 0.3572(4) 0.0349(12) Uani d . 1
C C37 0.4926(4) 0.2819(4) 0.3238(4) 0.0368(13) Uani d . 1
O O38 0.4333(3) 0.2655(2) 0.2815(3) 0.0375(9) Uani d . 1
O O39 0.5156(3) 0.3572(3) 0.3383(3) 0.0510(11) Uani d . 1
Ir Ir2 0.178581(16) 0.386356(13) 0.679992(13) 0.02913(7) Uani d . 1
N N40 0.1713(3) 0.3834(3) 0.5569(3) 0.0268(9) Uani d . 1
C C41 0.2550(4) 0.3808(4) 0.4814(3) 0.0335(12) Uani d . 1
H H41 0.323 0.3798 0.4842 0.04 Uiso calc R 1
C C42 0.2466(4) 0.3797(4) 0.4009(4) 0.0346(12) Uani d . 1
H H42 0.3078 0.3786 0.3504 0.042 Uiso calc R 1
C C43 0.1472(4) 0.3803(4) 0.3943(4) 0.0336(12) Uani d . 1
C C44 0.0600(4) 0.3812(4) 0.4718(3) 0.0328(12) Uani d . 1
H H44 -0.0084 0.3807 0.4698 0.039 Uiso calc R 1
C C45 0.0721(4) 0.3830(3) 0.5524(3) 0.0291(11) Uani d . 1
C C46 -0.0133(4) 0.3818(3) 0.6390(3) 0.0310(11) Uani d . 1
C C47 0.0211(4) 0.3779(3) 0.7112(3) 0.0320(11) Uani d . 1
C C48 -0.0575(5) 0.3710(4) 0.7972(4) 0.0379(13) Uani d . 1
H H48 -0.038 0.3674 0.8466 0.045 Uiso calc R 1
C C49 -0.1628(5) 0.3698(4) 0.8062(4) 0.0435(15) Uani d . 1
C C50 -0.1982(5) 0.3752(4) 0.7375(4) 0.0421(14) Uani d . 1
H H50 -0.2707 0.3746 0.7465 0.051 Uiso calc R 1
C C51 -0.1219(4) 0.3814(4) 0.6550(4) 0.0356(12) Uani d . 1
C C52 0.1340(5) 0.3769(4) 0.3067(3) 0.0411(13) Uani d . 1
H H52A 0.1172 0.4353 0.2875 0.062 Uiso calc R 1
H H52B 0.0771 0.3359 0.3128 0.062 Uiso calc R 1
H H52C 0.1993 0.3575 0.264 0.062 Uiso calc R 1
F F53 -0.1575(2) 0.3876(3) 0.5867(2) 0.0478(9) Uani d . 1
F F54 -0.2367(3) 0.3645(3) 0.8902(2) 0.0608(11) Uani d . 1
N N55 0.1675(4) 0.3956(3) 0.8060(3) 0.0356(10) Uani d . 1
C C56 0.1626(6) 0.3235(4) 0.8620(4) 0.0542(18) Uani d . 1
H H56 0.1684 0.2669 0.8415 0.065 Uiso calc R 1
C C57 0.1492(7) 0.3319(5) 0.9481(4) 0.061(2) Uani d . 1
H H57 0.1467 0.2809 0.985 0.073 Uiso calc R 1
C C58 0.1394(5) 0.4150(4) 0.9813(4) 0.0456(15) Uani d . 1
C C59 0.1410(5) 0.4881(4) 0.9246(4) 0.0419(14) Uani d . 1
H H59 0.133 0.5449 0.9451 0.05 Uiso calc R 1
C C60 0.1545(4) 0.4783(4) 0.8368(4) 0.0347(12) Uani d . 1
C C61 0.1553(4) 0.5487(3) 0.7692(3) 0.0317(11) Uani d . 1
C C62 0.1638(4) 0.5172(3) 0.6865(3) 0.0283(11) Uani d . 1
C C63 0.1660(4) 0.5807(3) 0.6188(3) 0.0307(11) Uani d . 1
H H63 0.1737 0.5629 0.5634 0.037 Uiso calc R 1
C C64 0.1567(4) 0.6694(4) 0.6339(4) 0.0357(12) Uani d . 1
C C65 0.1465(4) 0.7018(4) 0.7143(4) 0.0383(13) Uani d . 1
H H65 0.1395 0.7624 0.7232 0.046 Uiso calc R 1
C C66 0.1475(5) 0.6394(4) 0.7791(4) 0.0385(13) Uani d . 1
C C67 0.1316(6) 0.4252(5) 1.0748(4) 0.0583(18) Uani d . 1
H H67A 0.2006 0.441 1.075 0.088 Uiso calc R 1
H H67B 0.1075 0.3698 1.1096 0.088 Uiso calc R 1
H H67C 0.0818 0.4712 1.0992 0.088 Uiso calc R 1
F F68 0.1375(3) 0.6708(2) 0.8579(2) 0.0564(10) Uani d . 1
F F69 0.1581(3) 0.7303(2) 0.5682(2) 0.0477(8) Uani d . 1
N N70 0.3477(4) 0.3839(3) 0.6406(3) 0.0310(10) Uani d . 1
C C71 0.4140(5) 0.4543(4) 0.6265(4) 0.0366(12) Uani d . 1
H H71 0.3859 0.5114 0.6319 0.044 Uiso calc R 1
C C72 0.5216(5) 0.4444(4) 0.6044(4) 0.0420(14) Uani d . 1
H H72 0.5657 0.4944 0.5953 0.05 Uiso calc R 1
C C73 0.5651(5) 0.3603(4) 0.5958(4) 0.0425(14) Uani d . 1
H H73 0.6383 0.3528 0.5801 0.051 Uiso calc R 1
C C74 0.4968(5) 0.2875(4) 0.6110(4) 0.0420(14) Uani d . 1
H H74 0.5236 0.23 0.606 0.05 Uiso calc R 1
C C75 0.3891(4) 0.3013(4) 0.6337(3) 0.0331(12) Uani d . 1
C C76 0.3098(5) 0.2256(4) 0.6528(4) 0.0387(13) Uani d . 1
O O77 0.2124(3) 0.2462(2) 0.6793(3) 0.0362(9) Uani d . 1
O O78 0.3444(4) 0.1485(3) 0.6427(3) 0.0525(12) Uani d . 1
C C79 0.8189(8) -0.0330(6) 0.1973(6) 0.081(3) Uani d . 1
H H79 0.7683 -0.0532 0.2561 0.097 Uiso calc R 1
Cl Cl1 0.9438(3) -0.0490(3) 0.1971(3) 0.185(2) Uani d . 1
Cl Cl2 0.7860(4) -0.0820(2) 0.1244(3) 0.1664(19) Uani d . 1
Cl Cl3 0.8030(2) 0.08722(18) 0.1801(2) 0.1093(9) Uani d . 1
C C83 0.4763(7) 0.5241(6) 0.8416(5) 0.074(2) Uani d . 1
H H83 0.4798 0.5549 0.7854 0.089 Uiso calc R 1
Cl Cl4 0.4398(3) 0.41077(18) 0.84317(19) 0.1220(12) Uani d . 1
Cl Cl5 0.5977(2) 0.5333(3) 0.8509(3) 0.1506(16) Uani d . 1
Cl Cl6 0.37928(17) 0.57276(14) 0.92568(17) 0.0890(8) Uani d . 1

loop_
_atom_site_aniso_label
_atom_site_aniso_U_11
_atom_site_aniso_U_22
_atom_site_aniso_U_33
_atom_site_aniso_U_12
_atom_site_aniso_U_13
_atom_site_aniso_U_23
Ir1 0.03765(12) 0.02222(11) 0.03306(12) 0.00448(8) -0.00911(9) -0.00650(8)
N1 0.032(2) 0.025(2) 0.036(2) 0.0037(18) -0.0122(19) -0.0071(18)
C2 0.031(3) 0.037(3) 0.042(3) -0.001(2) -0.013(2) -0.012(2)
C3 0.040(3) 0.045(3) 0.037(3) -0.001(3) -0.011(3) -0.013(3)
C4 0.036(3) 0.042(3) 0.049(4) 0.001(3) -0.009(3) -0.011(3)
C5 0.038(3) 0.043(4) 0.053(4) 0.009(3) -0.018(3) -0.011(3)
C6 0.038(3) 0.026(3) 0.044(3) 0.010(2) -0.018(3) -0.012(2)
C7 0.050(3) 0.032(3) 0.042(3) 0.016(3) -0.026(3) -0.008(2)
C8 0.048(3) 0.027(3) 0.040(3) 0.012(2) -0.017(3) -0.010(2)
C9 0.067(4) 0.047(4) 0.044(4) 0.026(3) -0.022(3) -0.006(3)
C10 0.090(6) 0.067(5) 0.044(4) 0.050(4) -0.034(4) -0.013(3)
C11 0.080(5) 0.072(5) 0.062(5) 0.041(4) -0.046(4) -0.019(4)
C12 0.050(4) 0.052(4) 0.063(4) 0.021(3) -0.028(3) -0.010(3)
C13 0.043(4) 0.081(5) 0.050(4) 0.004(3) -0.006(3) -0.016(4)
F14 0.054(2) 0.099(4) 0.076(3) 0.026(2) -0.039(2) -0.019(2)
F15 0.120(4) 0.141(5) 0.047(2) 0.079(4) -0.048(3) -0.020(3)
N16 0.045(3) 0.026(2) 0.033(2) 0.005(2) -0.005(2) -0.0022(19)
C17 0.073(5) 0.026(3) 0.048(4) 0.000(3) -0.003(3) -0.005(3)
C18 0.073(5) 0.033(3) 0.046(4) -0.003(3) 0.003(3) 0.004(3)
C19 0.054(4) 0.049(4) 0.038(3) 0.012(3) -0.007(3) -0.003(3)
C20 0.050(4) 0.036(3) 0.043(3) 0.010(3) -0.012(3) -0.010(3)
C21 0.044(3) 0.028(3) 0.035(3) 0.007(2) -0.013(2) -0.004(2)
C22 0.042(3) 0.026(3) 0.036(3) 0.006(2) -0.014(2) -0.008(2)
C23 0.035(3) 0.025(3) 0.039(3) 0.006(2) -0.018(2) -0.005(2)
C24 0.033(3) 0.033(3) 0.041(3) 0.003(2) -0.017(2) -0.003(2)
C25 0.036(3) 0.029(3) 0.050(3) 0.001(2) -0.018(3) -0.002(2)
C26 0.056(4) 0.027(3) 0.059(4) -0.001(3) -0.026(3) -0.006(3)
C27 0.051(4) 0.034(3) 0.042(3) 0.007(3) -0.012(3) -0.013(3)
C28 0.058(4) 0.069(5) 0.042(4) 0.013(4) 0.002(3) -0.007(3)
F29 0.085(3) 0.034(2) 0.054(2) 0.0088(19) 0.000(2) -0.0191(17)
F30 0.0468(19) 0.0295(18) 0.067(2) -0.0055(15) -0.0135(18) 0.0043(16)
N31 0.026(2) 0.026(2) 0.036(2) 0.0017(17) -0.0054(19) -0.0080(18)
C32 0.033(3) 0.027(3) 0.046(3) 0.000(2) -0.008(2) -0.005(2)
C33 0.044(3) 0.033(3) 0.059(4) 0.003(3) -0.020(3) -0.007(3)
C34 0.043(3) 0.041(4) 0.063(4) 0.000(3) -0.025(3) -0.007(3)
C35 0.035(3) 0.035(3) 0.055(4) -0.003(2) -0.013(3) -0.013(3)
C36 0.032(3) 0.027(3) 0.038(3) -0.002(2) -0.002(2) -0.008(2)
C37 0.036(3) 0.028(3) 0.039(3) 0.001(2) -0.003(2) -0.006(2)
O38 0.045(2) 0.0223(19) 0.044(2) 0.0054(16) -0.0135(19) -0.0068(16)
O39 0.054(3) 0.025(2) 0.075(3) 0.0007(18) -0.023(2) -0.013(2)
Ir2 0.03736(12) 0.02252(11) 0.02688(11) 0.00286(8) -0.01019(9) -0.00546(8)
N40 0.028(2) 0.024(2) 0.027(2) 0.0011(17) -0.0083(18) -0.0061(17)
C41 0.027(3) 0.038(3) 0.033(3) 0.005(2) -0.007(2) -0.006(2)
C42 0.034(3) 0.035(3) 0.030(3) 0.007(2) -0.006(2) -0.008(2)
C43 0.037(3) 0.029(3) 0.033(3) 0.002(2) -0.009(2) -0.008(2)
C44 0.028(3) 0.035(3) 0.034(3) -0.002(2) -0.009(2) -0.006(2)
C45 0.033(3) 0.023(3) 0.031(3) 0.002(2) -0.009(2) -0.007(2)
C46 0.033(3) 0.024(3) 0.033(3) -0.001(2) -0.006(2) -0.005(2)
C47 0.037(3) 0.025(3) 0.030(3) -0.001(2) -0.007(2) -0.006(2)
C48 0.046(3) 0.036(3) 0.024(3) 0.000(2) -0.004(2) -0.001(2)
C49 0.046(3) 0.034(3) 0.033(3) -0.006(3) 0.006(3) -0.001(2)
C50 0.032(3) 0.042(3) 0.041(3) -0.009(2) 0.000(3) -0.005(3)
C51 0.037(3) 0.031(3) 0.036(3) -0.004(2) -0.008(2) -0.009(2)
C52 0.044(3) 0.049(4) 0.029(3) 0.002(3) -0.012(3) -0.008(3)
F53 0.0309(17) 0.065(2) 0.046(2) -0.0045(16) -0.0109(15) -0.0087(17)
F54 0.052(2) 0.069(3) 0.037(2) -0.0077(19) 0.0119(17) -0.0018(18)
N55 0.048(3) 0.030(2) 0.030(2) 0.002(2) -0.015(2) -0.0056(19)
C56 0.092(5) 0.033(3) 0.042(4) 0.016(3) -0.029(4) -0.005(3)
C57 0.107(6) 0.042(4) 0.033(3) 0.015(4) -0.027(4) 0.004(3)
C58 0.057(4) 0.048(4) 0.035(3) 0.011(3) -0.020(3) -0.009(3)
C59 0.051(3) 0.037(3) 0.038(3) 0.010(3) -0.016(3) -0.013(3)
C60 0.038(3) 0.032(3) 0.034(3) 0.007(2) -0.014(2) -0.007(2)
C61 0.038(3) 0.027(3) 0.031(3) 0.003(2) -0.014(2) -0.005(2)
C62 0.025(2) 0.026(3) 0.033(3) 0.002(2) -0.010(2) -0.006(2)
C63 0.031(3) 0.030(3) 0.033(3) 0.001(2) -0.013(2) -0.004(2)
C64 0.034(3) 0.028(3) 0.047(3) -0.002(2) -0.019(3) 0.004(2)
C65 0.041(3) 0.024(3) 0.049(3) 0.007(2) -0.013(3) -0.012(2)
C66 0.046(3) 0.033(3) 0.039(3) 0.005(2) -0.018(3) -0.012(2)
C67 0.076(5) 0.066(5) 0.034(3) 0.010(4) -0.021(3) -0.005(3)
F68 0.097(3) 0.0344(19) 0.044(2) 0.0106(19) -0.031(2) -0.0183(16)
F69 0.065(2) 0.0322(18) 0.049(2) -0.0002(16) -0.0263(18) 0.0072(15)
N70 0.041(2) 0.025(2) 0.031(2) 0.0046(19) -0.017(2) -0.0096(18)
C71 0.046(3) 0.029(3) 0.037(3) 0.003(2) -0.017(3) -0.005(2)
C72 0.044(3) 0.037(3) 0.045(3) -0.001(3) -0.016(3) -0.004(3)
C73 0.042(3) 0.039(3) 0.051(4) 0.006(3) -0.021(3) -0.009(3)
C74 0.052(4) 0.036(3) 0.044(3) 0.011(3) -0.024(3) -0.011(3)
C75 0.046(3) 0.028(3) 0.030(3) 0.008(2) -0.019(2) -0.007(2)
C76 0.057(4) 0.025(3) 0.042(3) 0.005(3) -0.027(3) -0.007(2)
O77 0.045(2) 0.0233(19) 0.043(2) 0.0042(16) -0.0189(18) -0.0066(16)
O78 0.058(3) 0.022(2) 0.088(3) 0.0081(19) -0.038(3) -0.011(2)
C79 0.091(6) 0.090(7) 0.063(5) -0.001(5) -0.031(5) -0.002(5)
Cl1 0.087(2) 0.228(5) 0.236(5) -0.040(2) -0.076(3) 0.114(4)
Cl2 0.284(5) 0.097(2) 0.201(4) 0.040(3) -0.184(4) -0.033(2)
Cl3 0.110(2) 0.0724(16) 0.135(2) 0.0002(14) -0.0281(18) -0.0211(16)
C83 0.078(5) 0.077(6) 0.052(4) 0.034(4) -0.009(4) 0.002(4)
Cl4 0.196(3) 0.0697(16) 0.0861(17) 0.0454(18) -0.0315(19) -0.0221(13)
Cl5 0.0673(16) 0.206(4) 0.156(3) 0.018(2) -0.0303(18) 0.067(3)
Cl6 0.0665(12) 0.0554(12) 0.1098(18) 0.0003(9) 0.0135(12) -0.0212(11)

loop_
_atom_type_symbol
_atom_type_description
_atom_type_scat_dispersion_real
_atom_type_scat_dispersion_imag
_atom_type_scat_source
C C 0.0033 0.0016 'International Tables Vol C Tables 4.2.6.8 and 6.1.1.4'
H H 0 0 'International Tables Vol C Tables 4.2.6.8 and 6.1.1.4'
N N 0.0061 0.0033 'International Tables Vol C Tables 4.2.6.8 and 6.1.1.4'
O O 0.0106 0.006 'International Tables Vol C Tables 4.2.6.8 and 6.1.1.4'
F F 0.0171 0.0103 'International Tables Vol C Tables 4.2.6.8 and 6.1.1.4'
Cl Cl 0.1484 0.1585 'International Tables Vol C Tables 4.2.6.8 and 6.1.1.4'
Ir Ir -1.4442 7.9887 'International Tables Vol C Tables 4.2.6.8 and 6.1.1.4'

loop_
_geom_angle_atom_site_label_1
_geom_angle_atom_site_label_2
_geom_angle_atom_site_label_3
_geom_angle
_geom_angle_publ_flag
C23 Ir1 C8 86.8(2) ?
C23 Ir1 N16 80.4(2) y
C8 Ir1 N16 93.4(2) ?
C23 Ir1 N1 95.6(2) ?
C8 Ir1 N1 80.2(2) y
N16 Ir1 N1 172.69(19) ?
C23 Ir1 N31 97.73(19) y
C8 Ir1 N31 174.22(19) ?
N16 Ir1 N31 90.89(18) ?
N1 Ir1 N31 95.75(17) ?
C23 Ir1 O38 172.21(18) ?
C8 Ir1 O38 99.14(19) y
N16 Ir1 O38 94.13(17) ?
N1 Ir1 O38 90.39(16) ?
N31 Ir1 O38 76.70(16) y
C2 N1 C6 118.1(5) ?
C2 N1 Ir1 125.5(4) ?
C6 N1 Ir1 116.4(4) ?
N1 C2 C3 123.2(5) ?
N1 C2 H2 118.4 ?
C3 C2 H2 118.4 ?
C2 C3 C4 119.8(6) ?
C2 C3 H3 120.1 ?
C4 C3 H3 120.1 ?
C5 C4 C3 117.2(6) ?
C5 C4 C13 121.4(6) ?
C3 C4 C13 121.4(6) ?
C6 C5 C4 121.8(6) ?
C6 C5 H5 119.1 ?
C4 C5 H5 119.1 ?
N1 C6 C5 120.0(5) ?
N1 C6 C7 112.5(5) ?
C5 C6 C7 127.5(5) ?
C12 C7 C8 118.9(6) ?
C12 C7 C6 125.5(6) ?
C8 C7 C6 115.6(5) ?
C9 C8 C7 117.6(6) ?
C9 C8 Ir1 127.4(5) ?
C7 C8 Ir1 115.0(4) ?
C10 C9 C8 120.0(7) ?
C10 C9 H9 120 ?
C8 C9 H9 120 ?
C11 C10 C9 123.7(7) ?
C11 C10 F15 117.7(7) ?
C9 C10 F15 118.5(7) ?
C10 C11 C12 116.4(7) ?
C10 C11 H11 121.8 ?
C12 C11 H11 121.8 ?
F14 C12 C11 117.0(6) ?
F14 C12 C7 119.7(6) ?
C11 C12 C7 123.3(7) ?
C4 C13 H13A 109.5 ?
C4 C13 H13B 109.5 ?
H13A C13 H13B 109.5 ?
C4 C13 H13C 109.5 ?
H13A C13 H13C 109.5 ?
H13B C13 H13C 109.5 ?
C17 N16 C21 119.6(5) ?
C17 N16 Ir1 123.3(4) ?
C21 N16 Ir1 116.9(4) ?
N16 C17 C18 122.0(6) ?
N16 C17 H17 119 ?
C18 C17 H17 119 ?
C17 C18 C19 120.0(6) ?
C17 C18 H18 120 ?
C19 C18 H18 120 ?
C20 C19 C18 117.5(6) ?
C20 C19 C28 121.6(6) ?
C18 C19 C28 120.9(6) ?
C21 C20 C19 121.1(6) ?
C21 C20 H20 119.5 ?
C19 C20 H20 119.5 ?
N16 C21 C20 119.8(5) ?
N16 C21 C22 112.9(5) ?
C20 C21 C22 127.3(5) ?
C27 C22 C23 118.6(5) ?
C27 C22 C21 126.3(5) ?
C23 C22 C21 115.1(5) ?
C24 C23 C22 118.3(5) ?
C24 C23 Ir1 127.1(4) ?
C22 C23 Ir1 114.6(4) ?
C25 C24 C23 119.6(5) ?
C25 C24 H24 120.2 ?
C23 C24 H24 120.2 ?
F30 C25 C24 118.8(5) ?
F30 C25 C26 117.5(5) ?
C24 C25 C26 123.7(5) ?
C25 C26 C27 116.5(5) ?
C25 C26 H26 121.7 ?
C27 C26 H26 121.7 ?
F29 C27 C26 116.5(5) ?
F29 C27 C22 120.2(5) ?
C26 C27 C22 123.3(6) ?
C19 C28 H28A 109.5 ?
C19 C28 H28B 109.5 ?
H28A C28 H28B 109.5 ?
C19 C28 H28C 109.5 ?
H28A C28 H28C 109.5 ?
H28B C28 H28C 109.5 ?
C32 N31 C36 118.8(5) ?
C32 N31 Ir1 126.6(4) ?
C36 N31 Ir1 114.6(4) ?
N31 C32 C33 121.3(5) ?
N31 C32 H32 119.3 ?
C33 C32 H32 119.3 ?
C34 C33 C32 119.9(6) ?
C34 C33 H33 120 ?
C32 C33 H33 120 ?
C33 C34 C35 118.5(6) ?
C33 C34 H34 120.8 ?
C35 C34 H34 120.8 ?
C36 C35 C34 119.7(6) ?
C36 C35 H35 120.2 ?
C34 C35 H35 120.2 ?
N31 C36 C35 121.8(5) ?
N31 C36 C37 115.6(5) ?
C35 C36 C37 122.6(5) ?
O39 C37 O38 125.5(5) ?
O39 C37 C36 118.4(5) ?
O38 C37 C36 116.1(5) ?
C37 O38 Ir1 116.8(3) ?
C62 Ir2 C47 88.1(2) ?
C62 Ir2 N55 80.3(2) y
C47 Ir2 N55 93.9(2) ?
C62 Ir2 N40 96.29(19) ?
C47 Ir2 N40 79.8(2) y
N55 Ir2 N40 172.96(17) ?
C62 Ir2 N70 96.78(18) ?
C47 Ir2 N70 174.52(18) ?
N55 Ir2 N70 89.37(18) ?
N40 Ir2 N70 97.20(17) y
C62 Ir2 O77 172.13(18) ?
C47 Ir2 O77 98.49(18) y
N55 Ir2 O77 94.91(17) ?
N40 Ir2 O77 89.09(16) ?
N70 Ir2 O77 76.80(16) y
C41 N40 C45 117.7(4) ?
C41 N40 Ir2 125.8(3) ?
C45 N40 Ir2 116.5(3) ?
N40 C41 C42 123.9(5) ?
N40 C41 H41 118.1 ?
C42 C41 H41 118.1 ?
C41 C42 C43 119.7(5) ?
C41 C42 H42 120.2 ?
C43 C42 H42 120.2 ?
C42 C43 C44 117.1(5) ?
C42 C43 C52 121.5(5) ?
C44 C43 C52 121.4(5) ?
C43 C44 C45 121.4(5) ?
C43 C44 H44 119.3 ?
C45 C44 H44 119.3 ?
N40 C45 C44 120.3(5) ?
N40 C45 C46 113.0(5) ?
C44 C45 C46 126.7(5) ?
C51 C46 C47 118.9(5) ?
C51 C46 C45 126.0(5) ?
C47 C46 C45 115.1(5) ?
C46 C47 C48 118.1(5) ?
C46 C47 Ir2 115.3(4) ?
C48 C47 Ir2 126.6(4) ?
C49 C48 C47 118.7(5) ?
C49 C48 H48 120.7 ?
C47 C48 H48 120.7 ?
C50 C49 C48 124.4(5) ?
C50 C49 F54 118.4(6) ?
C48 C49 F54 117.1(6) ?
C49 C50 C51 116.5(5) ?
C49 C50 H50 121.8 ?
C51 C50 H50 121.8 ?
F53 C51 C50 116.3(5) ?
F53 C51 C46 120.2(5) ?
C50 C51 C46 123.4(6) ?
C43 C52 H52A 109.5 ?
C43 C52 H52B 109.5 ?
H52A C52 H52B 109.5 ?
C43 C52 H52C 109.5 ?
H52A C52 H52C 109.5 ?
H52B C52 H52C 109.5 ?
C56 N55 C60 119.3(5) ?
C56 N55 Ir2 122.9(4) ?
C60 N55 Ir2 117.5(4) ?
N55 C56 C57 121.5(6) ?
N55 C56 H56 119.3 ?
C57 C56 H56 119.3 ?
C56 C57 C58 121.0(6) ?
C56 C57 H57 119.5 ?
C58 C57 H57 119.5 ?
C59 C58 C57 117.3(6) ?
C59 C58 C67 121.3(6) ?
C57 C58 C67 121.3(6) ?
C58 C59 C60 120.9(6) ?
C58 C59 H59 119.6 ?
C60 C59 H59 119.6 ?
N55 C60 C59 119.9(5) ?
N55 C60 C61 112.6(5) ?
C59 C60 C61 127.5(5) ?
C66 C61 C62 119.1(5) ?
C66 C61 C60 126.4(5) ?
C62 C61 C60 114.5(5) ?
C63 C62 C61 117.5(5) ?
C63 C62 Ir2 127.3(4) ?
C61 C62 Ir2 115.1(4) ?
C64 C63 C62 120.0(5) ?
C64 C63 H63 120 ?
C62 C63 H63 120 ?
F69 C64 C63 119.5(5) ?
F69 C64 C65 116.8(5) ?
C63 C64 C65 123.6(5) ?
C66 C65 C64 115.8(5) ?
C66 C65 H65 122.1 ?
C64 C65 H65 122.1 ?
C65 C66 F68 116.0(5) ?
C65 C66 C61 123.9(5) ?
F68 C66 C61 120.1(5) ?
C58 C67 H67A 109.5 ?
C58 C67 H67B 109.5 ?
H67A C67 H67B 109.5 ?
C58 C67 H67C 109.5 ?
H67A C67 H67C 109.5 ?
H67B C67 H67C 109.5 ?
C71 N70 C75 118.6(5) ?
C71 N70 Ir2 126.9(4) ?
C75 N70 Ir2 114.4(4) ?
N70 C71 C72 121.8(5) ?
N70 C71 H71 119.1 ?
C72 C71 H71 119.1 ?
C71 C72 C73 120.0(6) ?
C71 C72 H72 120 ?
C73 C72 H72 120 ?
C72 C73 C74 118.3(6) ?
C72 C73 H73 120.8 ?
C74 C73 H73 120.8 ?
C75 C74 C73 119.2(5) ?
C75 C74 H74 120.4 ?
C73 C74 H74 120.4 ?
N70 C75 C74 122.0(5) ?
N70 C75 C76 115.7(5) ?
C74 C75 C76 122.3(5) ?
O78 C76 O77 125.3(6) ?
O78 C76 C75 118.2(5) ?
O77 C76 C75 116.4(5) ?
C76 O77 Ir2 116.4(3) ?
Cl2 C79 Cl1 117.3(6) ?
Cl2 C79 Cl3 108.0(5) ?
Cl1 C79 Cl3 107.3(5) ?
Cl2 C79 H79 108 ?
Cl1 C79 H79 108 ?
Cl3 C79 H79 108 ?
Cl5 C83 Cl6 111.0(5) ?
Cl5 C83 Cl4 111.4(5) ?
Cl6 C83 Cl4 108.7(5) ?
Cl5 C83 H83 108.6 ?
Cl6 C83 H83 108.6 ?
Cl4 C83 H83 108.6 ?

loop_
_geom_bond_atom_site_label_1
_geom_bond_atom_site_label_2
_geom_bond_distance
_geom_bond_publ_flag
Ir1 C23 1.987(5) y
Ir1 C8 1.995(6) y
Ir1 N16 2.027(5) y
Ir1 N1 2.040(4) y
Ir1 N31 2.123(5) y
Ir1 O38 2.153(4) y
N1 C2 1.345(7) ?
N1 C6 1.369(7) ?
C2 C3 1.361(8) ?
C2 H2 0.93 ?
C3 C4 1.380(8) ?
C3 H3 0.93 ?
C4 C5 1.379(9) ?
C4 C13 1.495(8) ?
C5 C6 1.372(8) ?
C5 H5 0.93 ?
C6 C7 1.470(8) ?
C7 C12 1.377(9) ?
C7 C8 1.398(8) ?
C8 C9 1.389(8) ?
C9 C10 1.357(10) ?
C9 H9 0.93 ?
C10 C11 1.348(11) ?
C10 F15 1.357(8) ?
C11 C12 1.361(10) ?
C11 H11 0.93 ?
C12 F14 1.351(8) ?
C13 H13A 0.96 ?
C13 H13B 0.96 ?
C13 H13C 0.96 ?
N16 C17 1.339(7) ?
N16 C21 1.356(7) ?
C17 C18 1.364(9) ?
C17 H17 0.93 ?
C18 C19 1.384(9) ?
C18 H18 0.93 ?
C19 C20 1.381(9) ?
C19 C28 1.506(8) ?
C20 C21 1.380(8) ?
C20 H20 0.93 ?
C21 C22 1.460(8) ?
C22 C27 1.382(8) ?
C22 C23 1.420(8) ?
C23 C24 1.394(8) ?
C24 C25 1.367(8) ?
C24 H24 0.93 ?
C25 F30 1.356(6) ?
C25 C26 1.369(9) ?
C26 C27 1.370(9) ?
C26 H26 0.93 ?
C27 F29 1.346(7) ?
C28 H28A 0.96 ?
C28 H28B 0.96 ?
C28 H28C 0.96 ?
N31 C32 1.339(7) ?
N31 C36 1.354(7) ?
C32 C33 1.379(8) ?
C32 H32 0.93 ?
C33 C34 1.375(8) ?
C33 H33 0.93 ?
C34 C35 1.375(9) ?
C34 H34 0.93 ?
C35 C36 1.368(8) ?
C35 H35 0.93 ?
C36 C37 1.511(8) ?
C37 O39 1.237(7) ?
C37 O38 1.265(7) ?
Ir2 C62 1.979(5) y
Ir2 C47 1.991(5) y
Ir2 N55 2.019(4) y
Ir2 N40 2.046(4) y
Ir2 N70 2.125(5) y
Ir2 O77 2.148(4) y
N40 C41 1.336(6) ?
N40 C45 1.360(7) ?
C41 C42 1.358(8) ?
C41 H41 0.93 ?
C42 C43 1.377(8) ?
C42 H42 0.93 ?
C43 C44 1.378(7) ?
C43 C52 1.504(8) ?
C44 C45 1.383(7) ?
C44 H44 0.93 ?
C45 C46 1.460(7) ?
C46 C51 1.385(8) ?
C46 C47 1.407(8) ?
C47 C48 1.414(7) ?
C48 C49 1.367(9) ?
C48 H48 0.93 ?
C49 C50 1.361(9) ?
C49 F54 1.368(6) ?
C50 C51 1.362(8) ?
C50 H50 0.93 ?
C51 F53 1.357(7) ?
C52 H52A 0.96 ?
C52 H52B 0.96 ?
C52 H52C 0.96 ?
N55 C56 1.347(7) ?
N55 C60 1.362(7) ?
C56 C57 1.364(9) ?
C56 H56 0.93 ?
C57 C58 1.385(9) ?
C57 H57 0.93 ?
C58 C59 1.375(8) ?
C58 C67 1.508(8) ?
C59 C60 1.395(8) ?
C59 H59 0.93 ?
C60 C61 1.464(7) ?
C61 C66 1.381(8) ?
C61 C62 1.429(7) ?
C62 C63 1.395(7) ?
C63 C64 1.369(8) ?
C63 H63 0.93 ?
C64 F69 1.347(6) ?
C64 C65 1.392(8) ?
C65 C66 1.361(8) ?
C65 H65 0.93 ?
C66 F68 1.362(6) ?
C67 H67A 0.96 ?
C67 H67B 0.96 ?
C67 H67C 0.96 ?
N70 C71 1.343(7) ?
N70 C75 1.348(7) ?
C71 C72 1.366(8) ?
C71 H71 0.93 ?
C72 C73 1.380(8) ?
C72 H72 0.93 ?
C73 C74 1.384(9) ?
C73 H73 0.93 ?
C74 C75 1.375(8) ?
C74 H74 0.93 ?
C75 C76 1.504(8) ?
C76 O78 1.242(7) ?
C76 O77 1.263(7) ?
C79 Cl2 1.634(10) ?
C79 Cl1 1.690(10) ?
C79 Cl3 1.828(10) ?
C79 H79 0.98 ?
C83 Cl5 1.698(10) ?
C83 Cl6 1.716(8) ?
C83 Cl4 1.774(10) ?
C83 H83 0.98 ?
